data_7054725
loop_
_publ_author_name
'Tarakci, Deniz Kutlu'
'Berber, Sava\,s'
'Zorlu, Yunus'
'Atilla, Devrim'
'Ahsen, Vefa'
'Dumoulin, Fabienne'

_publ_section_title
;
 The synthesis of an octasubstituted monohydroxylated phthalocyanine
 designed to investigate the effect of the presence of active moieties
;
_journal_issue 5
_journal_name_full 'New J. Chem.'
_journal_page_first 3929
_journal_paper_doi 10.1039/C5NJ00229J
_journal_volume 39
_journal_year 2015
_chemical_formula_moiety 'C20 H28 N2 O S2'
_chemical_formula_sum 'C20 H28 N2 O S2'
_chemical_formula_weight 376.56
_chemical_name_common phthalonitrile
_space_group_crystal_system triclinic
_space_group_IT_number 2
_space_group_name_Hall '-P 1'
_space_group_name_H-M_alt 'P -1'
_symmetry_space_group_name_Hall '-P 1'
_symmetry_space_group_name_H-M 'P -1'
_atom_sites_solution_hydrogens geom
_atom_sites_solution_primary direct
_atom_sites_solution_secondary difmap
_audit_update_record
;
2015-01-18 deposited with the CCDC.
2015-03-06 downloaded from the CCDC.
;
_cell_angle_alpha 98.043(4)
_cell_angle_beta 95.114(4)
_cell_angle_gamma 110.648(4)
_cell_formula_units_Z 2
_cell_length_a 8.9476(8)
_cell_length_b 10.2758(9)
_cell_length_c 12.1482(11)
_cell_measurement_reflns_used 82
_cell_measurement_temperature 150.(2)
_cell_measurement_theta_max 21.4373
_cell_measurement_theta_min 3.8785
_cell_volume 1023.30(16)
_computing_cell_refinement 'APEX2 v2012.10-0 (Bruker AXS)'
_computing_data_collection 'APEX2 (Bruker, 2007)'
_computing_data_reduction 'SAINT V8.27B (Bruker AXS, 2012)'
_computing_molecular_graphics 'MERCURY (Macrae et al., 2006)'
_computing_publication_material 'SHELXTL V6.14 (Bruker, 2001)'
_computing_structure_refinement 'SHELXL-97 (Sheldrick, 2008)'
_computing_structure_solution 'SHELXS-97 (Sheldrick, 2008)'
_diffrn_ambient_temperature 150.(2)
_diffrn_detector_area_resol_mean 8.3333
_diffrn_measured_fraction_theta_full 0.990
_diffrn_measured_fraction_theta_max 0.990
_diffrn_measurement_device_type 'Bruker APEX II QUAZAR three-circle diffractometer'
_diffrn_measurement_method '\f and \w scans'
_diffrn_radiation_monochromator 'multilayer QUAZAR mirrors'
_diffrn_radiation_type MoK\a
_diffrn_radiation_wavelength 0.71073
_diffrn_reflns_av_R_equivalents 0.0564
_diffrn_reflns_av_unetI/netI 0.0421
_diffrn_reflns_limit_h_max 10
_diffrn_reflns_limit_h_min -10
_diffrn_reflns_limit_k_max 12
_diffrn_reflns_limit_k_min -12
_diffrn_reflns_limit_l_max 14
_diffrn_reflns_limit_l_min -14
_diffrn_reflns_number 16083
_diffrn_reflns_theta_full 25.00
_diffrn_reflns_theta_max 25.00
_diffrn_reflns_theta_min 1.71
_diffrn_source 'microfocus sealed tube'
_diffrn_source_type ImuS
_exptl_absorpt_coefficient_mu 0.270
_exptl_absorpt_correction_T_max 0.99
_exptl_absorpt_correction_T_min 0.69
_exptl_absorpt_correction_type multi-scan
_exptl_absorpt_process_details 'SADABS V2012/1 (Bruker AXS)'
_exptl_crystal_colour 'clear colourless'
_exptl_crystal_density_diffrn 1.222
_exptl_crystal_density_method 'not measured'
_exptl_crystal_description plate
_exptl_crystal_F_000 404
_exptl_crystal_recrystallization_method 'Re-crystallisation from solvent: EtOH'
_exptl_crystal_size_max 0.540
_exptl_crystal_size_mid 0.160
_exptl_crystal_size_min 0.050
_refine_diff_density_max 1.379
_refine_diff_density_min -0.421
_refine_ls_extinction_method none
_refine_ls_goodness_of_fit_ref 1.059
_refine_ls_hydrogen_treatment constr
_refine_ls_matrix_type full
_refine_ls_number_parameters 228
_refine_ls_number_reflns 3573
_refine_ls_number_restraints 0
_refine_ls_restrained_S_all 1.059
_refine_ls_R_factor_all 0.0557
_refine_ls_R_factor_gt 0.0512
_refine_ls_shift/su_max 0.000
_refine_ls_shift/su_mean 0.000
_refine_ls_structure_factor_coef Fsqd
_refine_ls_weighting_details 'calc w=1/[\s^2^(Fo^2^)+(0.0697P)^2^+1.0481P] where P=(Fo^2^+2Fc^2^)/3'
_refine_ls_weighting_scheme calc
_refine_ls_wR_factor_gt 0.1429
_refine_ls_wR_factor_ref 0.1467
_reflns_number_gt 3242
_reflns_number_total 3573
_reflns_threshold_expression >2sigma(I)
_cod_data_source_file c5nj00229j2.cif
_cod_data_source_block I
_cod_depositor_comments 'Adding full bibliography for 7054725.cif.'
_cod_database_code 7054725

loop_
_space_group_symop_operation_xyz
'x, y, z'
'-x, -y, -z'

loop_
_atom_site_type_symbol
_atom_site_label
_atom_site_fract_x
_atom_site_fract_y
_atom_site_fract_z
_atom_site_U_iso_or_equiv
_atom_site_adp_type
_atom_site_calc_flag
_atom_site_refinement_flags
_atom_site_occupancy
C C1 0.3564(3) 0.5037(3) -0.1264(2) 0.0334(6) Uani d . 1
C C2 0.1318(3) 0.5317(3) -0.2947(2) 0.0329(6) Uani d . 1
C C3 0.2468(3) 0.5716(3) -0.0952(2) 0.0285(5) Uani d . 1
C C4 0.1389(3) 0.5877(3) -0.1784(2) 0.0282(5) Uani d . 1
C C5 0.0364(3) 0.6575(3) -0.1488(2) 0.0284(5) Uani d . 1
H H5 -0.0354 0.6691 -0.2057 0.034 Uiso calc R 1
C C6 0.0380(3) 0.7105(2) -0.0368(2) 0.0269(5) Uani d . 1
C C7 0.1473(3) 0.6945(2) 0.0478(2) 0.0269(5) Uani d . 1
C C8 0.2504(3) 0.6254(3) 0.0171(2) 0.0288(5) Uani d . 1
H H8 0.3238 0.6149 0.0734 0.035 Uiso calc R 1
C C9 0.2849(3) 0.7115(3) 0.2677(2) 0.0327(6) Uani d . 1
H H9A 0.2512 0.6073 0.2514 0.039 Uiso calc R 1
H H9B 0.3939 0.7536 0.2468 0.039 Uiso calc R 1
C C10 0.2891(3) 0.7616(3) 0.3919(2) 0.0369(6) Uani d . 1
H H10A 0.1778 0.7288 0.4103 0.044 Uiso calc R 1
H H10B 0.3339 0.8663 0.4091 0.044 Uiso calc R 1
C C11 0.3926(4) 0.7050(3) 0.4643(2) 0.0397(6) Uani d . 1
H H11A 0.369 0.7169 0.5423 0.048 Uiso calc R 1
H H11B 0.3606 0.6024 0.436 0.048 Uiso calc R 1
C C12 0.5731(3) 0.7763(3) 0.4660(2) 0.0403(7) Uani d . 1
H H12A 0.6085 0.8766 0.5033 0.048 Uiso calc R 1
H H12B 0.5963 0.7744 0.3878 0.048 Uiso calc R 1
C C13 0.6685(4) 0.7047(3) 0.5274(2) 0.0435(7) Uani d . 1
H H13A 0.6305 0.6915 0.6007 0.052 Uiso calc R 1
H H13B 0.6463 0.6098 0.4829 0.052 Uiso calc R 1
C C14 0.8463(4) 0.7859(4) 0.5475(3) 0.0553(9) Uani d . 1
H H14A 0.8853 0.8002 0.4748 0.066 Uiso calc R 1
H H14B 0.87 0.88 0.5939 0.066 Uiso calc R 1
C C15 -0.2107(3) 0.7923(3) -0.1216(2) 0.0315(6) Uani d . 1
H H15A -0.141 0.8442 -0.1724 0.038 Uiso calc R 1
H H15B -0.2694 0.6933 -0.1607 0.038 Uiso calc R 1
C C16 -0.3298(3) 0.8615(3) -0.0909(2) 0.0320(6) Uani d . 1
H H16A -0.2694 0.9602 -0.0518 0.038 Uiso calc R 1
H H16B -0.3963 0.8102 -0.0383 0.038 Uiso calc R 1
C C17 -0.4404(3) 0.8613(3) -0.1941(2) 0.0307(6) Uani d . 1
H H17A -0.3735 0.9071 -0.2487 0.037 Uiso calc R 1
H H17B -0.5057 0.7623 -0.2304 0.037 Uiso calc R 1
C C18 -0.5527(3) 0.9383(3) -0.1650(2) 0.0306(6) Uani d . 1
H H18A -0.487 1.0368 -0.1277 0.037 Uiso calc R 1
H H18B -0.62 0.8918 -0.1108 0.037 Uiso calc R 1
C C19 -0.6632(3) 0.9409(3) -0.2671(2) 0.0337(6) Uani d . 1
H H19A -0.733 0.8426 -0.3024 0.04 Uiso calc R 1
H H19B -0.5964 0.9836 -0.3229 0.04 Uiso calc R 1
C C20 -0.7696(3) 1.0246(3) -0.2367(3) 0.0402(6) Uani d . 1
H H20A -0.8375 0.9818 -0.1825 0.06 Uiso calc R 1
H H20B -0.8384 1.0231 -0.3047 0.06 Uiso calc R 1
H H20C -0.7012 1.1227 -0.2034 0.06 Uiso calc R 1
N N1 0.4466(3) 0.4527(3) -0.1525(2) 0.0450(6) Uani d . 1
N N2 0.1229(3) 0.4867(3) -0.3877(2) 0.0431(6) Uani d . 1
O O1 0.9292(3) 0.7113(3) 0.6040(2) 0.0687(7) Uani d . 1
H H1 0.9306 0.6426 0.5583 0.103 Uiso calc R 1
S S1 0.14319(7) 0.76480(7) 0.18707(5) 0.0311(2) Uani d . 1
S S2 -0.08891(7) 0.79684(7) 0.00744(5) 0.0323(2) Uani d . 1

loop_
_atom_site_aniso_label
_atom_site_aniso_U_11
_atom_site_aniso_U_22
_atom_site_aniso_U_33
_atom_site_aniso_U_12
_atom_site_aniso_U_13
_atom_site_aniso_U_23
C1 0.0291(13) 0.0382(14) 0.0331(14) 0.0144(12) 0.0012(11) 0.0048(11)
C2 0.0251(13) 0.0361(14) 0.0387(16) 0.0129(11) 0.0039(10) 0.0072(12)
C3 0.0219(12) 0.0276(12) 0.0359(13) 0.0093(10) 0.0041(10) 0.0057(10)
C4 0.0240(12) 0.0271(12) 0.0318(13) 0.0077(10) 0.0037(10) 0.0048(10)
C5 0.0215(12) 0.0276(12) 0.0332(13) 0.0065(10) 0.0010(10) 0.0059(10)
C6 0.0210(11) 0.0244(12) 0.0338(13) 0.0065(10) 0.0041(10) 0.0055(10)
C7 0.0228(12) 0.0255(12) 0.0308(13) 0.0075(10) 0.0036(10) 0.0044(10)
C8 0.0244(12) 0.0294(13) 0.0323(13) 0.0102(10) 0.0004(10) 0.0065(10)
C9 0.0304(13) 0.0340(14) 0.0340(14) 0.0138(11) -0.0001(10) 0.0055(11)
C10 0.0349(14) 0.0423(15) 0.0319(14) 0.0135(12) 0.0034(11) 0.0046(11)
C11 0.0459(16) 0.0433(16) 0.0300(13) 0.0170(13) 0.0035(12) 0.0072(12)
C12 0.0441(16) 0.0361(15) 0.0395(15) 0.0160(13) -0.0032(12) 0.0063(12)
C13 0.0556(18) 0.0488(17) 0.0323(14) 0.0291(15) 0.0002(13) 0.0053(12)
C14 0.057(2) 0.0534(19) 0.056(2) 0.0291(17) -0.0126(15) -0.0004(15)
C15 0.0257(12) 0.0361(14) 0.0331(13) 0.0133(11) 0.0019(10) 0.0041(11)
C16 0.0259(12) 0.0355(14) 0.0365(14) 0.0149(11) 0.0030(10) 0.0044(11)
C17 0.0245(12) 0.0325(13) 0.0343(13) 0.0105(11) 0.0036(10) 0.0043(10)
C18 0.0254(12) 0.0312(13) 0.0346(13) 0.0106(11) 0.0029(10) 0.0046(10)
C19 0.0293(13) 0.0346(14) 0.0378(14) 0.0132(11) 0.0031(11) 0.0063(11)
C20 0.0316(14) 0.0424(16) 0.0492(17) 0.0179(12) 0.0014(12) 0.0087(13)
N1 0.0408(14) 0.0563(16) 0.0454(14) 0.0288(13) 0.0051(11) 0.0054(12)
N2 0.0424(14) 0.0547(16) 0.0338(13) 0.0220(12) 0.0050(10) 0.0025(11)
O1 0.0723(17) 0.0838(19) 0.0557(15) 0.0458(15) -0.0111(13) -0.0011(13)
S1 0.0296(4) 0.0339(4) 0.0305(3) 0.0140(3) 0.0027(3) 0.0034(3)
S2 0.0295(4) 0.0384(4) 0.0331(4) 0.0188(3) 0.0031(3) 0.0042(3)

loop_
_atom_type_symbol
_atom_type_description
_atom_type_scat_dispersion_real
_atom_type_scat_dispersion_imag
_atom_type_scat_source
C C 0.0033 0.0016 'International Tables Vol C Tables 4.2.6.8 and 6.1.1.4'
H H 0.0000 0.0000 'International Tables Vol C Tables 4.2.6.8 and 6.1.1.4'
N N 0.0061 0.0033 'International Tables Vol C Tables 4.2.6.8 and 6.1.1.4'
O O 0.0106 0.0060 'International Tables Vol C Tables 4.2.6.8 and 6.1.1.4'
S S 0.1246 0.1234 'International Tables Vol C Tables 4.2.6.8 and 6.1.1.4'

loop_
_geom_angle_atom_site_label_1
_geom_angle_atom_site_label_2
_geom_angle_atom_site_label_3
_geom_angle
N1 C1 C3 178.1(3)
N2 C2 C4 178.6(3)
C8 C3 C4 119.6(2)
C8 C3 C1 120.4(2)
C4 C3 C1 120.0(2)
C5 C4 C3 120.1(2)
C5 C4 C2 119.2(2)
C3 C4 C2 120.6(2)
C6 C5 C4 120.7(2)
C6 C5 H5 119.7
C4 C5 H5 119.7
C5 C6 C7 119.4(2)
C5 C6 S2 123.45(19)
C7 C6 S2 117.17(18)
C8 C7 C6 119.5(2)
C8 C7 S1 123.75(19)
C6 C7 S1 116.78(18)
C3 C8 C7 120.7(2)
C3 C8 H8 119.6
C7 C8 H8 119.6
C10 C9 S1 108.96(18)
C10 C9 H9A 109.9
S1 C9 H9A 109.9
C10 C9 H9B 109.9
S1 C9 H9B 109.9
H9A C9 H9B 108.3
C9 C10 C11 111.0(2)
C9 C10 H10A 109.4
C11 C10 H10A 109.4
C9 C10 H10B 109.4
C11 C10 H10B 109.4
H10A C10 H10B 108.0
C12 C11 C10 114.5(2)
C12 C11 H11A 108.6
C10 C11 H11A 108.6
C12 C11 H11B 108.6
C10 C11 H11B 108.6
H11A C11 H11B 107.6
C11 C12 C13 112.2(2)
C11 C12 H12A 109.2
C13 C12 H12A 109.2
C11 C12 H12B 109.2
C13 C12 H12B 109.2
H12A C12 H12B 107.9
C14 C13 C12 113.4(3)
C14 C13 H13A 108.9
C12 C13 H13A 108.9
C14 C13 H13B 108.9
C12 C13 H13B 108.9
H13A C13 H13B 107.7
O1 C14 C13 110.6(3)
O1 C14 H14A 109.5
C13 C14 H14A 109.5
O1 C14 H14B 109.5
C13 C14 H14B 109.5
H14A C14 H14B 108.1
C16 C15 S2 107.81(17)
C16 C15 H15A 110.1
S2 C15 H15A 110.1
C16 C15 H15B 110.1
S2 C15 H15B 110.1
H15A C15 H15B 108.5
C15 C16 C17 112.0(2)
C15 C16 H16A 109.2
C17 C16 H16A 109.2
C15 C16 H16B 109.2
C17 C16 H16B 109.2
H16A C16 H16B 107.9
C18 C17 C16 112.4(2)
C18 C17 H17A 109.1
C16 C17 H17A 109.1
C18 C17 H17B 109.1
C16 C17 H17B 109.1
H17A C17 H17B 107.9
C17 C18 C19 113.4(2)
C17 C18 H18A 108.9
C19 C18 H18A 108.9
C17 C18 H18B 108.9
C19 C18 H18B 108.9
H18A C18 H18B 107.7
C18 C19 C20 112.5(2)
C18 C19 H19A 109.1
C20 C19 H19A 109.1
C18 C19 H19B 109.1
C20 C19 H19B 109.1
H19A C19 H19B 107.8
C19 C20 H20A 109.5
C19 C20 H20B 109.5
H20A C20 H20B 109.5
C19 C20 H20C 109.5
H20A C20 H20C 109.5
H20B C20 H20C 109.5
C14 O1 H1 109.5
C7 S1 C9 103.23(12)
C6 S2 C15 104.03(12)

loop_
_geom_bond_atom_site_label_1
_geom_bond_atom_site_label_2
_geom_bond_distance
C1 N1 1.151(4)
C1 C3 1.437(4)
C2 N2 1.143(3)
C2 C4 1.436(4)
C3 C8 1.392(4)
C3 C4 1.403(3)
C4 C5 1.392(3)
C5 C6 1.390(3)
C5 H5 0.95
C6 C7 1.422(3)
C6 S2 1.747(2)
C7 C8 1.393(3)
C7 S1 1.753(2)
C8 H8 0.95
C9 C10 1.517(4)
C9 S1 1.812(3)
C9 H9A 0.99
C9 H9B 0.99
C10 C11 1.531(4)
C10 H10A 0.99
C10 H10B 0.99
C11 C12 1.517(4)
C11 H11A 0.99
C11 H11B 0.99
C12 C13 1.520(4)
C12 H12A 0.99
C12 H12B 0.99
C13 C14 1.492(5)
C13 H13A 0.99
C13 H13B 0.99
C14 O1 1.437(4)
C14 H14A 0.99
C14 H14B 0.99
C15 C16 1.520(3)
C15 S2 1.813(3)
C15 H15A 0.99
C15 H15B 0.99
C16 C17 1.526(4)
C16 H16A 0.99
C16 H16B 0.99
C17 C18 1.519(3)
C17 H17A 0.99
C17 H17B 0.99
C18 C19 1.525(3)
C18 H18A 0.99
C18 H18B 0.99
C19 C20 1.528(4)
C19 H19A 0.99
C19 H19B 0.99
C20 H20A 0.98
C20 H20B 0.98
C20 H20C 0.98
O1 H1 0.84

loop_
_geom_hbond_atom_site_label_D
_geom_hbond_atom_site_label_H
_geom_hbond_atom_site_label_A
_geom_hbond_site_symmetry_A
_geom_hbond_distance_DH
_geom_hbond_distance_HA
_geom_hbond_distance_DA
_geom_hbond_angle_DHA
O1 H1 N2 2_665 0.84 2.21 2.980(4) 152.0

loop_
_geom_torsion_atom_site_label_1
_geom_torsion_atom_site_label_2
_geom_torsion_atom_site_label_3
_geom_torsion_atom_site_label_4
_geom_torsion
N1 C1 C3 C8 -104.(9)
N1 C1 C3 C4 74.(9)
C8 C3 C4 C5 0.2(4)
C1 C3 C4 C5 -177.9(2)
C8 C3 C4 C2 -179.3(2)
C1 C3 C4 C2 2.6(4)
N2 C2 C4 C5 -28.(12)
N2 C2 C4 C3 151.(12)
C3 C4 C5 C6 -0.8(4)
C2 C4 C5 C6 178.7(2)
C4 C5 C6 C7 0.9(4)
C4 C5 C6 S2 -178.97(18)
C5 C6 C7 C8 -0.3(3)
S2 C6 C7 C8 179.51(18)
C5 C6 C7 S1 179.65(18)
S2 C6 C7 S1 -0.5(3)
C4 C3 C8 C7 0.3(4)
C1 C3 C8 C7 178.4(2)
C6 C7 C8 C3 -0.3(4)
S1 C7 C8 C3 179.77(18)
S1 C9 C10 C11 173.61(19)
C9 C10 C11 C12 73.7(3)
C10 C11 C12 C13 -173.2(2)
C11 C12 C13 C14 -170.3(3)
C12 C13 C14 O1 -179.0(3)
S2 C15 C16 C17 -179.21(18)
C15 C16 C17 C18 -176.4(2)
C16 C17 C18 C19 179.4(2)
C17 C18 C19 C20 -177.4(2)
C8 C7 S1 C9 -4.3(2)
C6 C7 S1 C9 175.74(18)
C10 C9 S1 C7 -178.01(18)
C5 C6 S2 C15 1.2(2)
C7 C6 S2 C15 -178.64(18)
C16 C15 S2 C6 178.15(17)
